data_4320997
loop_
_publ_author_name
'Jorge A. R. Navarro'
'Eva Freisinger'
'Bernhard Lippert'

_publ_contact_author_address
; Department of Inorganic Chemistry
  Universidad de Granada
  E-18071 Granada
  Spain

  Fachbereich Chemie
  Universit\"at Dortmund
  Otto-Hahn-Str. 6
  D-44221 Dortmund
  Germany
;
_publ_contact_author_email lippert@pop.uni-dortmund.de
_publ_contact_author_fax 'Int. code + (231) 755-3797'
_publ_contact_author_name 'Dr. Jorge A. R. Navarro, Prof. Bernhard Lippert'
_publ_contact_author_phone '231 755-3840'
_publ_section_title
;
 Self-Assembly of Palladium(II) and Platinum(II) Complexes of
 2-Hydroxypyrimidine to Novel Metallacalix[4]arenes. Receptor Properties
 through Multiple H-Bonding Interactions
;
_journal_name_full 'Inorganic Chemistry'
_journal_page_first 2301
_journal_page_last 2305
_journal_paper_doi 10.1021/ic991411n
_journal_volume 39
_journal_year 2000
_chemical_formula_sum 'C6 H11 N5 O4 Pd'
_chemical_formula_weight 323.60
_chemical_name_systematic
; 
 ? 
;
_space_group_IT_number 82
_symmetry_cell_setting tetragonal
_symmetry_space_group_name_Hall 'I -4'
_symmetry_space_group_name_H-M 'I -4'
_atom_sites_solution_hydrogens geom
_atom_sites_solution_primary patterson
_atom_sites_solution_secondary difmap
_audit_creation_method SHELXL
_cell_angle_alpha 90.00
_cell_angle_beta 90.00
_cell_angle_gamma 90.00
_cell_formula_units_Z 8
_cell_length_a 16.063(2)
_cell_length_b 16.063(2)
_cell_length_c 8.649(2)
_cell_measurement_reflns_used 11834
_cell_measurement_temperature 293(2)
_cell_measurement_theta_max 29.14
_cell_measurement_theta_min 1.79
_cell_volume 2231.6(6)
_computing_cell_refinement 'DENZO, SCALEPACK (Otwinowski, Minor, 1997)'
_computing_data_collection 'Collect, datacollection software, Nonius, 1998'
_computing_data_reduction 'DENZO, SCALEPACK (Otwinowski, Minor, 1997)'
_computing_molecular_graphics 'Siemens SHELXTL-PLUS(VMS)'
_computing_publication_material SHELXL-93
_computing_structure_refinement 'SHELXL-93 (Sheldrick, 1993)'
_computing_structure_solution 'SHELXS-86 (Sheldrick, 1990)'
_diffrn_ambient_temperature 293(2)
_diffrn_measurement_device Enraf-Nonius-KappaCCD
_diffrn_measurement_method 'profile fitted'
_diffrn_radiation_monochromator graphite
_diffrn_radiation_source 'fine-focus sealed tube'
_diffrn_radiation_type MoK\a
_diffrn_radiation_wavelength 0.71073
_diffrn_reflns_av_R_equivalents 0.0270
_diffrn_reflns_av_sigmaI/netI 0.0181
_diffrn_reflns_limit_h_max 22
_diffrn_reflns_limit_h_min -22
_diffrn_reflns_limit_k_max 21
_diffrn_reflns_limit_k_min -21
_diffrn_reflns_limit_l_max 11
_diffrn_reflns_limit_l_min -11
_diffrn_reflns_number 11834
_diffrn_reflns_theta_max 29.14
_diffrn_reflns_theta_min 1.79
_exptl_absorpt_coefficient_mu 1.672
_exptl_absorpt_correction_T_max 0.4886
_exptl_absorpt_correction_T_min 0.3670
_exptl_absorpt_correction_type SCALEPACK
_exptl_crystal_colour 'pale yellow'
_exptl_crystal_density_diffrn 1.926
_exptl_crystal_description block
_exptl_crystal_F_000 1280
_exptl_crystal_size_max 0.75
_exptl_crystal_size_mid 0.50
_exptl_crystal_size_min 0.50
_refine_diff_density_max 1.173
_refine_diff_density_min -0.401
_refine_diff_density_rms 0.065
_refine_ls_abs_structure_details 'Flack H D (1983), Acta Cryst. A39, 876-881'
_refine_ls_abs_structure_Flack 0.50(3)
_refine_ls_extinction_method none
_refine_ls_goodness_of_fit_all 1.053
_refine_ls_goodness_of_fit_obs 1.064
_refine_ls_hydrogen_treatment refU
_refine_ls_matrix_type full
_refine_ls_number_parameters 147
_refine_ls_number_reflns 3020
_refine_ls_number_restraints 0
_refine_ls_restrained_S_all 1.059
_refine_ls_restrained_S_obs 1.064
_refine_ls_R_factor_all 0.0248
_refine_ls_R_factor_obs 0.0229
_refine_ls_shift/esd_max -0.040
_refine_ls_shift/esd_mean 0.005
_refine_ls_structure_factor_coef Fsqd
_refine_ls_weighting_details 'w=1/[\s^2^(Fo^2^)+(0.0410P)^2^+0.2697P] where P=(Fo^2^+2Fc^2^)/3'
_refine_ls_weighting_scheme calc
_refine_ls_wR_factor_all 0.0583
_refine_ls_wR_factor_obs 0.0572
_reflns_number_observed 2891
_reflns_number_total 3021
_reflns_observed_criterion >2sigma(I)
_cod_data_source_file ic991411n_1.cif
_cod_data_source_block 1
_cod_depositor_comments
;
The following automatic conversions were performed:

'_refine_ls_weighting_scheme' value 'calc
w=1/[\s^2^(Fo^2^)+(0.0410P)^2^+0.2697P] where P=(Fo^2^+2Fc^2^)/3' was
changed to 'calc'. New tag '_refine_ls_weighting_details' was
created. The value of the new tag was set to
'w=1/[\s^2^(Fo^2^)+(0.0410P)^2^+0.2697P] where P=(Fo^2^+2Fc^2^)/3'.

Automatic conversion script
Id: cif_fix_values 3143 2015-03-26 13:38:13Z robertas 
;
_cod_database_code 4320997

loop_
_symmetry_equiv_pos_as_xyz
'x, y, z'
'-x, -y, z'
'y, -x, -z'
'-y, x, -z'
'x+1/2, y+1/2, z+1/2'
'-x+1/2, -y+1/2, z+1/2'
'y+1/2, -x+1/2, -z+1/2'
'-y+1/2, x+1/2, -z+1/2'

loop_
_atom_site_aniso_label
_atom_site_aniso_U_11
_atom_site_aniso_U_22
_atom_site_aniso_U_33
_atom_site_aniso_U_23
_atom_site_aniso_U_13
_atom_site_aniso_U_12
Pd1 0.03051(9) 0.03561(10) 0.03676(9) -0.00290(8) -0.00025(7) -0.00234(7)
N11 0.0499(13) 0.0539(13) 0.0462(13) 0.0020(11) 0.0037(11) -0.0126(11)
N12 0.0356(10) 0.0591(14) 0.0480(12) 0.0003(12) -0.0036(10) 0.0005(9)
C11 0.053(2) 0.088(2) 0.065(2) 0.009(2) 0.001(2) -0.033(2)
C12 0.0347(13) 0.104(3) 0.069(2) 0.013(2) 0.0054(14) -0.004(2)
N1 0.0339(10) 0.0356(10) 0.0416(10) -0.0018(10) -0.0007(9) -0.0007(8)
C2 0.0313(11) 0.0365(11) 0.0424(11) -0.0056(14) 0.0024(13) 0.0008(9)
O2 0.0550(11) 0.0524(11) 0.0456(9) -0.0109(10) 0.0126(10) -0.0130(9)
N3 0.0385(10) 0.0358(10) 0.0443(11) -0.0024(9) 0.0018(9) 0.0021(8)
C4 0.057(2) 0.0438(14) 0.0445(14) 0.0011(12) 0.0088(13) -0.0007(12)
C5 0.073(2) 0.049(2) 0.0415(14) -0.0063(13) 0.0097(15) -0.0012(14)
C6 0.0502(15) 0.0411(13) 0.0468(14) -0.0075(12) 0.0004(12) -0.0005(11)
N20 0.089(2) 0.0450(13) 0.0496(14) -0.0036(13) 0.009(2) -0.0137(14)
O21 0.067(2) 0.085(2) 0.095(2) -0.004(2) -0.005(2) -0.0124(14)
O22 0.087(2) 0.0533(14) 0.106(2) 0.005(2) -0.007(2) 0.0075(13)
O23 0.196(5) 0.113(3) 0.0528(14) -0.019(2) 0.030(2) -0.071(3)

loop_
_atom_site_label
_atom_site_type_symbol
_atom_site_fract_x
_atom_site_fract_y
_atom_site_fract_z
_atom_site_U_iso_or_equiv
_atom_site_thermal_displace_type
_atom_site_occupancy
_atom_site_calc_flag
_atom_site_refinement_flags
_atom_site_disorder_group
Pd1 Pd 0.237323(10) 0.097420(11) 0.96579(2) 0.03429(6) Uani 1 d . .
N11 N 0.2991(2) 0.1854(2) 0.8418(3) 0.0500(6) Uani 1 d . .
H11A H 0.3005(2) 0.1710(2) 0.7413(3) 0.071(4) Uiso 1 calc R .
H11B H 0.2730(2) 0.2348(2) 0.8502(3) 0.071(4) Uiso 1 calc R .
N12 N 0.35182(14) 0.0683(2) 1.0469(3) 0.0476(5) Uani 1 d . .
H12A H 0.35811(14) 0.0879(2) 1.1437(3) 0.071(4) Uiso 1 calc R .
H12B H 0.35847(14) 0.0127(2) 1.0489(3) 0.071(4) Uiso 1 calc R .
C11 C 0.3854(2) 0.1919(3) 0.9038(5) 0.0686(10) Uani 1 d . .
H11C H 0.4218(2) 0.2168(3) 0.8272(5) 0.071(4) Uiso 1 calc R .
H11D H 0.3860(2) 0.2266(3) 0.9956(5) 0.071(4) Uiso 1 calc R .
C12 C 0.4145(2) 0.1068(3) 0.9424(5) 0.0694(10) Uani 1 d . .
H12C H 0.4682(2) 0.1093(3) 0.9932(5) 0.071(4) Uiso 1 calc R .
H12D H 0.4201(2) 0.0740(3) 0.8489(5) 0.071(4) Uiso 1 calc R .
N1 N 0.18151(13) 0.01029(13) 1.1010(3) 0.0370(4) Uani 1 d . .
C2 C 0.16580(15) -0.0671(2) 1.0350(3) 0.0367(5) Uani 1 d . .
O2 O 0.1848(2) -0.08219(14) 0.9019(3) 0.0510(5) Uani 1 d . .
N3 N 0.12663(14) -0.12579(14) 1.1273(3) 0.0395(4) Uani 1 d . .
C4 C 0.1079(2) -0.1094(2) 1.2745(4) 0.0484(6) Uani 1 d . .
H4 H 0.0825(2) -0.1504(2) 1.3340(4) 0.055(6) Uiso 1 calc R .
C5 C 0.1251(2) -0.0334(2) 1.3405(4) 0.0544(7) Uani 1 d . .
H5 H 0.1125(2) -0.0226(2) 1.4435(4) 0.055(6) Uiso 1 calc R .
C6 C 0.1616(2) 0.0261(2) 1.2478(4) 0.0460(6) Uani 1 d . .
H6 H 0.1727(2) 0.0785(2) 1.2886(4) 0.055(6) Uiso 1 calc R .
N20 N 0.3408(2) 0.1459(2) 1.4511(4) 0.0611(7) Uani 1 d . .
O21 O 0.2676(2) 0.1560(2) 1.4908(4) 0.0823(9) Uani 1 d . .
O22 O 0.3898(2) 0.1150(2) 1.5473(5) 0.0823(9) Uani 1 d . .
O23 O 0.3668(4) 0.1692(3) 1.3248(4) 0.121(2) Uani 1 d . .

loop_
_atom_type_symbol
_atom_type_description
_atom_type_scat_dispersion_real
_atom_type_scat_dispersion_imag
_atom_type_scat_source
C C 0.0033 0.0016 'International Tables Vol C Tables 4.2.6.8 and 6.1.1.4'
H H 0.0000 0.0000 'International Tables Vol C Tables 4.2.6.8 and 6.1.1.4'
N N 0.0061 0.0033 'International Tables Vol C Tables 4.2.6.8 and 6.1.1.4'
O O 0.0106 0.0060 'International Tables Vol C Tables 4.2.6.8 and 6.1.1.4'
Pd Pd -0.9988 1.0072 'International Tables Vol C Tables 4.2.6.8 and 6.1.1.4'

loop_
_geom_angle_atom_site_label_1
_geom_angle_atom_site_label_2
_geom_angle_atom_site_label_3
_geom_angle
_geom_angle_site_symmetry_1
_geom_angle_site_symmetry_3
_geom_angle_publ_flag
N3 Pd1 N12 176.76(11) 4_557 . ?
N3 Pd1 N1 89.89(9) 4_557 . ?
N12 Pd1 N1 92.43(10) . . ?
N3 Pd1 N11 93.50(11) 4_557 . ?
N12 Pd1 N11 84.25(12) . . ?
N1 Pd1 N11 176.14(11) . . ?
C11 N11 Pd1 108.2(2) . . ?
C11 N11 H11A 110.0(2) . . ?
Pd1 N11 H11A 110.05(8) . . ?
C11 N11 H11B 110.1(2) . . ?
Pd1 N11 H11B 110.05(9) . . ?
H11A N11 H11B 108.4 . . ?
C12 N12 Pd1 107.9(2) . . ?
C12 N12 H12A 110.1(2) . . ?
Pd1 N12 H12A 110.12(8) . . ?
C12 N12 H12B 110.1(2) . . ?
Pd1 N12 H12B 110.11(8) . . ?
H12A N12 H12B 108.4 . . ?
C12 C11 N11 108.0(3) . . ?
C12 C11 H11C 110.1(2) . . ?
N11 C11 H11C 110.1(2) . . ?
C12 C11 H11D 110.1(3) . . ?
N11 C11 H11D 110.1(2) . . ?
H11C C11 H11D 108.4 . . ?
C11 C12 N12 107.9(3) . . ?
C11 C12 H12C 110.1(2) . . ?
N12 C12 H12C 110.1(2) . . ?
C11 C12 H12D 110.1(3) . . ?
N12 C12 H12D 110.1(2) . . ?
H12C C12 H12D 108.4 . . ?
C6 N1 C2 121.2(2) . . ?
C6 N1 Pd1 121.5(2) . . ?
C2 N1 Pd1 117.4(2) . . ?
O2 C2 N3 121.6(2) . . ?
O2 C2 N1 121.4(3) . . ?
N3 C2 N1 117.0(2) . . ?
C4 N3 C2 121.2(2) . . ?
C4 N3 Pd1 120.2(2) . 3_557 ?
C2 N3 Pd1 118.6(2) . 3_557 ?
N3 C4 C5 121.7(3) . . ?
N3 C4 H4 119.1(2) . . ?
C5 C4 H4 119.1(2) . . ?
C4 C5 C6 117.4(3) . . ?
C4 C5 H5 121.3(2) . . ?
C6 C5 H5 121.3(2) . . ?
N1 C6 C5 121.5(3) . . ?
N1 C6 H6 119.2(2) . . ?
C5 C6 H6 119.2(2) . . ?
O23 N20 O21 122.0(5) . . ?
O23 N20 O22 120.0(5) . . ?
O21 N20 O22 117.9(4) . . ?

loop_
_geom_bond_atom_site_label_1
_geom_bond_atom_site_label_2
_geom_bond_distance
_geom_bond_site_symmetry_2
_geom_bond_publ_flag
Pd1 N3 2.020(2) 4_557 ?
Pd1 N12 2.023(2) . ?
Pd1 N1 2.032(2) . ?
Pd1 N11 2.033(2) . ?
N11 C11 1.491(4) . ?
N11 H11A 0.90 . ?
N11 H11B 0.90 . ?
N12 C12 1.488(4) . ?
N12 H12A 0.90 . ?
N12 H12B 0.90 . ?
C11 C12 1.482(6) . ?
C11 H11C 0.97 . ?
C11 H11D 0.97 . ?
C12 H12C 0.97 . ?
C12 H12D 0.97 . ?
N1 C6 1.334(4) . ?
N1 C2 1.391(3) . ?
C2 O2 1.216(4) . ?
C2 N3 1.386(3) . ?
N3 C4 1.334(4) . ?
N3 Pd1 2.020(2) 3_557 ?
C4 C5 1.375(5) . ?
C4 H4 0.93 . ?
C5 C6 1.379(5) . ?
C5 H5 0.93 . ?
C6 H6 0.93 . ?
N20 O23 1.228(5) . ?
N20 O21 1.235(5) . ?
N20 O22 1.248(5) . ?

loop_
_geom_torsion_atom_site_label_1
_geom_torsion_atom_site_label_2
_geom_torsion_atom_site_label_3
_geom_torsion_atom_site_label_4
_geom_torsion
_geom_torsion_site_symmetry_1
_geom_torsion_site_symmetry_2
_geom_torsion_site_symmetry_3
_geom_torsion_site_symmetry_4
_geom_torsion_publ_flag
N3 Pd1 N11 C11 170.0(3) 4_557 . . . ?
N12 Pd1 N11 C11 -12.4(3) . . . . ?
N1 Pd1 N11 C11 18.5(17) . . . . ?
N3 Pd1 N12 C12 30.0(19) 4_557 . . . ?
N1 Pd1 N12 C12 165.8(2) . . . . ?
N11 Pd1 N12 C12 -16.2(2) . . . . ?
Pd1 N11 C11 C12 38.9(4) . . . . ?
N11 C11 C12 N12 -53.8(4) . . . . ?
Pd1 N12 C12 C11 42.1(4) . . . . ?
N3 Pd1 N1 C6 -98.4(2) 4_557 . . . ?
N12 Pd1 N1 C6 83.9(2) . . . . ?
N11 Pd1 N1 C6 53.2(17) . . . . ?
N3 Pd1 N1 C2 82.5(2) 4_557 . . . ?
N12 Pd1 N1 C2 -95.3(2) . . . . ?
N11 Pd1 N1 C2 -126.0(16) . . . . ?
C6 N1 C2 O2 -179.0(3) . . . . ?
Pd1 N1 C2 O2 0.2(3) . . . . ?
C6 N1 C2 N3 1.8(4) . . . . ?
Pd1 N1 C2 N3 -179.1(2) . . . . ?
O2 C2 N3 C4 178.3(3) . . . . ?
N1 C2 N3 C4 -2.4(4) . . . . ?
O2 C2 N3 Pd1 -2.1(4) . . . 3_557 ?
N1 C2 N3 Pd1 177.1(2) . . . 3_557 ?
C2 N3 C4 C5 1.1(5) . . . . ?
Pd1 N3 C4 C5 -178.4(2) 3_557 . . . ?
N3 C4 C5 C6 0.9(5) . . . . ?
C2 N1 C6 C5 0.2(4) . . . . ?
Pd1 N1 C6 C5 -178.9(2) . . . . ?
C4 C5 C6 N1 -1.6(5) . . . . ?
